data_7150036
loop_
_publ_author_name
'Kjaersgaard, Anne'
'J\/orgensen, Karl Anker'

_publ_section_title
;
 Catalytic asymmetric addition of beta-keto phosphonates to an
 activated imine--formation of optically active functionalized
 phosphonate alpha-amino acid derivatives.
;
_journal_issue 5
_journal_name_full 'Organic &amp; biomolecular chemistry'
_journal_page_first 804
_journal_page_last 808
_journal_paper_doi 10.1039/b416294c
_journal_volume 3
_journal_year 2005
_chemical_formula_moiety 'C19 H30 N O8 P S'
_chemical_formula_sum 'C19 H30 N O8 P S'
_chemical_formula_weight 463.48
_chemical_name_systematic
;
3-(Diethoxy-phosphoryl)-3-methyl-4-oxo-2-(toluene-4-sulfonylamino)-
pentanoic acid ethyl ester
;
_space_group_IT_number 4
_symmetry_cell_setting monoclinic
_symmetry_space_group_name_Hall 'P 2yb'
_symmetry_space_group_name_H-M 'P 1 21 1'
_atom_type_scat_source IntTabIV
_cell_angle_alpha 90.000
_cell_angle_beta 100.647(4)
_cell_angle_gamma 90.000
_cell_formula_units_Z 2
_cell_length_a 7.997(2)
_cell_length_b 12.221(2)
_cell_length_c 11.812(2)
_cell_measurement_reflns_used 7926
_cell_measurement_temperature 100
_cell_measurement_theta_max 32.21
_cell_measurement_theta_min 2.42
_cell_volume 1134.5(4)
_computing_cell_refinement 'Bruker APEX2'
_computing_data_collection 'Bruker APEX2'
_computing_data_reduction 'Bruker SAINT'
_computing_molecular_graphics
;
ORTEP-III (Burnett & Johnson,  1996), KRYSTAL
;
_computing_publication_material KRYSTAL
_computing_structure_refinement 'modified ORFLS(1962), KRYSTAL'
_computing_structure_solution
;
SIR97 (Altomare et al., 1997 ), KRYSTAL
;
_diffrn_ambient_temperature 100
_diffrn_measured_fraction_theta_full 1.000
_diffrn_measured_fraction_theta_max 0.951
_diffrn_measurement_device_type 'CCD area detector'
_diffrn_measurement_method 'phi and omega scans'
_diffrn_radiation_monochromator graphite
_diffrn_radiation_source 'sealed tube'
_diffrn_radiation_type MoK\a
_diffrn_radiation_wavelength 0.71073
_diffrn_reflns_av_R_equivalents 0.022
_diffrn_reflns_limit_h_max 12
_diffrn_reflns_limit_h_min -12
_diffrn_reflns_limit_k_max 19
_diffrn_reflns_limit_k_min -18
_diffrn_reflns_limit_l_max 18
_diffrn_reflns_limit_l_min -18
_diffrn_reflns_number 32788
_diffrn_reflns_reduction_process 32788
_diffrn_reflns_theta_full 30.51
_diffrn_reflns_theta_max 34.40
_diffrn_reflns_theta_min 2.42
_exptl_absorpt_coefficient_mu 0.257
_exptl_absorpt_correction_T_max 0.960
_exptl_absorpt_correction_T_min 0.819
_exptl_absorpt_correction_type multi-scan
_exptl_absorpt_process_details 'SADABS, 1996      '
_exptl_crystal_colour colourless
_exptl_crystal_density_diffrn 1.357
_exptl_crystal_density_meas ?
_exptl_crystal_density_method .
_exptl_crystal_description box
_exptl_crystal_F_000 492
_exptl_crystal_size_max 0.50
_exptl_crystal_size_mid 0.37
_exptl_crystal_size_min 0.16
_refine_diff_density_max 1.2(1)
_refine_diff_density_min -0.6(1)
_refine_ls_abs_structure_details
; Least squares refinement included a factor according to Rogers (1981),
refined against all 7921 non negative intensities, including 3798
Bijvoet pairs.
;
_refine_ls_abs_structure_Rogers 0.84(8)
_refine_ls_extinction_method none
_refine_ls_goodness_of_fit_ref 1.188
_refine_ls_hydrogen_treatment constr
_refine_ls_matrix_type full
_refine_ls_number_constraints 0
_refine_ls_number_parameters 271
_refine_ls_number_reflns 7921
_refine_ls_number_restraints 0
_refine_ls_R_factor_gt 0.033
_refine_ls_shift/su_max 0.0011
_refine_ls_shift/su_mean 0.0001
_refine_ls_structure_factor_coef F
_refine_ls_weighting_details
;
w= 1/{[\s~cs~(F^2^)+B+(1+A)F^2^]^1/2^- |F|}^2^
where A = 0.05 and B = 0.4
;
_refine_ls_weighting_scheme calc
_refine_ls_wR_factor_ref 0.048
_reflns_number_gt 7921
_reflns_number_total 9477
_reflns_threshold_expression I>0
_cod_data_source_file b416294c.txt
_cod_data_source_block cpd_3e
_cod_depositor_comments
;
The following automatic conversions were performed:

'_atom_site_thermal_displace_type' tag value 'Uij' was replaced with
'Uani' value 30 times.

Automatic conversion script
Id: cif_fix_values 1646 2011-03-28 12:23:43Z adriana 
;
_cod_original_cell_volume 1134.4(4)
_cod_original_sg_symbol_H-M 'P 21'
_cod_database_code 7150036

loop_
_symmetry_equiv_pos_as_xyz
+x,+y,+z
-x,1/2+y,-z

loop_
_atom_site_aniso_label
_atom_site_aniso_U_11
_atom_site_aniso_U_22
_atom_site_aniso_U_33
_atom_site_aniso_U_12
_atom_site_aniso_U_13
_atom_site_aniso_U_23
S1 0.0108(1) 0.0140(1) 0.0167(1) -0.0016(1) 0.0041(1) -0.0018(1)
P2 0.0122(1) 0.0121(1) 0.0182(1) 0.0003(1) 0.0031(1) -0.0031(1)
O1 0.0247(5) 0.0276(5) 0.0207(4) -0.0050(4) 0.0020(4) 0.0060(4)
O2 0.0248(5) 0.0327(5) 0.0174(4) 0.0009(4) 0.0025(4) -0.0080(4)
O3 0.0202(5) 0.0583(9) 0.0418(7) 0.0137(5) -0.0002(5) -0.0302(7)
O4 0.0156(4) 0.0156(4) 0.0305(5) -0.0006(3) 0.0010(3) -0.0097(4)
O5 0.0125(4) 0.0128(4) 0.0350(5) 0.0010(3) 0.0007(3) -0.0033(4)
O6 0.0304(5) 0.0243(5) 0.0228(5) 0.0077(4) 0.0152(4) 0.0021(4)
O7 0.0116(4) 0.0181(4) 0.0298(5) 0.0024(3) 0.0040(3) -0.0035(4)
O8 0.0210(4) 0.0249(5) 0.0170(4) -0.0079(4) 0.0083(3) -0.0013(3)
N1 0.0104(4) 0.0132(4) 0.0166(4) -0.0017(3) 0.0007(3) 0.0016(3)
C1 0.0099(4) 0.0106(4) 0.0150(4) -0.0005(3) 0.0023(3) -0.0007(3)
C2 0.0106(4) 0.0118(4) 0.0143(4) -0.0008(3) 0.0025(3) -0.0007(3)
C3 0.0165(5) 0.0156(5) 0.0181(5) -0.0021(4) 0.0049(4) -0.0036(4)
C4 0.0155(5) 0.0132(4) 0.0199(5) -0.0007(4) 0.0056(4) 0.0006(4)
C5 0.0157(5) 0.0213(6) 0.0280(6) -0.0043(4) 0.0077(4) 0.0025(5)
C6 0.0112(5) 0.0144(5) 0.0188(5) 0.0002(4) -0.0001(4) 0.0003(4)
C7 0.0375(8) 0.0375(9) 0.0229(6) -0.0077(6) 0.0097(6) -0.0132(6)
C8 0.1019(21) 0.0507(13) 0.0488(12) -0.0304(14) 0.0547(14) -0.0177(10)
C9 0.0188(5) 0.0148(5) 0.0241(6) 0.0048(4) 0.0007(4) -0.0032(4)
C10 0.0284(7) 0.0336(8) 0.0250(6) 0.0023(6) 0.0069(5) 0.0027(6)
C11 0.0389(8) 0.0231(6) 0.0377(8) 0.0043(6) 0.0248(7) 0.0002(6)
C12 0.0576(13) 0.0336(9) 0.0711(15) -0.0131(9) 0.0455(12) -0.0217(10)
C13 0.0134(5) 0.0137(5) 0.0151(4) -0.0021(4) 0.0025(4) -0.0010(4)
C14 0.0161(5) 0.0166(5) 0.0215(5) 0.0010(4) 0.0021(4) -0.0032(4)
C15 0.0224(6) 0.0180(5) 0.0259(6) 0.0006(5) 0.0050(5) -0.0055(5)
C16 0.0277(6) 0.0192(5) 0.0204(5) -0.0073(5) 0.0065(5) -0.0043(5)
C17 0.0223(6) 0.0214(6) 0.0161(5) -0.0067(4) -0.0004(4) 0.0004(4)
C18 0.0149(5) 0.0174(5) 0.0181(5) -0.0020(4) 0.0020(4) 0.0027(4)
C19 0.0422(9) 0.0284(7) 0.0244(6) -0.0083(6) 0.0081(6) -0.0116(6)

loop_
_atom_site_label
_atom_site_fract_x
_atom_site_fract_y
_atom_site_fract_z
_atom_site_U_iso_or_equiv
_atom_site_thermal_displace_type
_atom_site_occupancy
S1 0.39068(3) 0.77492(3) 0.64561(2) 0.0136(1) Uani 1.0
P2 0.10635(4) 0.47373(3) 0.55765(3) 0.0141(1) Uani 1.0
O1 0.03320(14) 0.49168(10) 0.82630(9) 0.0246(5) Uani 1.0
O2 0.17819(14) 0.73475(10) 0.88802(9) 0.0252(5) Uani 1.0
O3 -0.07816(15) 0.76106(14) 0.77758(12) 0.0409(7) Uani 1.0
O4 0.00262(12) 0.37430(9) 0.52942(9) 0.0210(4) Uani 1.0
O5 0.28732(11) 0.45069(8) 0.63086(10) 0.0206(4) Uani 1.0
O6 0.13419(15) 0.54312(9) 0.45160(9) 0.0245(5) Uani 1.0
O7 0.50227(12) 0.68678(8) 0.69054(9) 0.0198(4) Uani 1.0
O8 0.41177(13) 0.82894(9) 0.54068(8) 0.0204(4) Uani 1.0
N1 0.19705(12) 0.73002(9) 0.62229(9) 0.0136(4) Uani 1.0
C1 0.0041(1) 0.5730(1) 0.6396(1) 0.0118(4) Uani 1.0
C2 0.1364(1) 0.6563(1) 0.7030(1) 0.0122(5) Uani 1.0
C3 0.0609(2) 0.7219(1) 0.7925(1) 0.0166(5) Uani 1.0
C4 -0.0595(2) 0.5049(1) 0.7335(1) 0.0159(5) Uani 1.0
C5 -0.2358(2) 0.4572(1) 0.7070(1) 0.0212(6) Uani 1.0
C6 -0.1435(1) 0.6261(1) 0.5545(1) 0.0152(5) Uani 1.0
C7 0.1294(2) 0.7970(2) 0.9814(1) 0.0321(8) Uani 1.0
C8 0.0623(4) 0.7213(2) 1.0611(2) 0.0619(17) Uani 1.0
C9 0.3503(2) 0.3412(1) 0.6640(1) 0.0196(5) Uani 1.0
C10 0.3881(2) 0.3320(2) 0.7932(1) 0.0288(7) Uani 1.0
C11 0.2488(2) 0.5094(1) 0.3743(2) 0.0310(8) Uani 1.0
C12 0.3612(3) 0.6009(2) 0.3584(2) 0.0498(13) Uani 1.0
C13 0.4068(1) 0.8759(1) 0.7541(1) 0.0141(5) Uani 1.0
C14 0.2754(2) 0.9515(1) 0.7514(1) 0.0182(5) Uani 1.0
C15 0.2869(2) 1.0290(1) 0.8385(1) 0.0220(6) Uani 1.0
C16 0.4287(2) 1.0327(1) 0.9281(1) 0.0222(6) Uani 1.0
C17 0.5618(2) 0.9593(1) 0.9255(1) 0.0204(6) Uani 1.0
C18 0.5513(2) 0.8801(1) 0.8397(1) 0.0169(5) Uani 1.0
C19 0.4361(2) 1.1127(1) 1.0263(1) 0.0314(8) Uani 1.0
H1n 0.1268 0.7658 0.5800 0.016 Uiso 1.0
H2 0.2313 0.6161 0.7427 0.015 Uiso 1.0
H5a -0.2750 0.4154 0.7645 0.025 Uiso 1.0
H5b -0.2406 0.4110 0.6415 0.025 Uiso 1.0
H5c -0.3130 0.5164 0.6876 0.025 Uiso 1.0
H6a -0.1966 0.6774 0.5969 0.018 Uiso 1.0
H6b -0.2233 0.5717 0.5223 0.018 Uiso 1.0
H6c -0.1009 0.6621 0.4945 0.018 Uiso 1.0
H7a 0.0437 0.8482 0.9506 0.038 Uiso 1.0
H7b 0.2259 0.8347 1.0220 0.038 Uiso 1.0
H8a 0.0304 0.7617 1.1225 0.074 Uiso 1.0
H8b 0.1481 0.6697 1.0920 0.074 Uiso 1.0
H8c -0.0341 0.6833 1.0206 0.074 Uiso 1.0
H9a 0.4515 0.3282 0.6346 0.023 Uiso 1.0
H9b 0.2667 0.2888 0.6331 0.023 Uiso 1.0
H10a 0.4292 0.2607 0.8149 0.035 Uiso 1.0
H10b 0.2870 0.3452 0.8227 0.035 Uiso 1.0
H10c 0.4719 0.3846 0.8242 0.035 Uiso 1.0
H11a 0.1835 0.4887 0.3018 0.037 Uiso 1.0
H11b 0.3153 0.4489 0.4069 0.037 Uiso 1.0
H12a 0.4355 0.5790 0.3080 0.059 Uiso 1.0
H12b 0.4265 0.6213 0.4305 0.059 Uiso 1.0
H12c 0.2946 0.6612 0.3254 0.059 Uiso 1.0
H14 0.1790 0.9498 0.6908 0.022 Uiso 1.0
H15 0.1974 1.0804 0.8371 0.026 Uiso 1.0
H17 0.6613 0.9635 0.9833 0.025 Uiso 1.0
H18 0.6417 0.8295 0.8399 0.020 Uiso 1.0
H19a 0.3738 1.1766 0.9994 0.037 Uiso 0.5
H19b 0.5512 1.1314 1.0554 0.037 Uiso 0.5
H19c 0.3878 1.0802 1.0860 0.037 Uiso 0.5
H19d 0.5013 1.0821 1.0943 0.037 Uiso 0.5
H19e 0.3240 1.1273 1.0384 0.037 Uiso 0.5
H19f 0.4874 1.1786 1.0077 0.037 Uiso 0.5

loop_
_geom_angle_atom_site_label_1
_geom_angle_atom_site_label_2
_geom_angle_atom_site_label_3
_geom_angle
O8 S1 O7 119.85(6)
N1 S1 O7 108.56(6)
C13 S1 O7 107.39(6)
N1 S1 O8 105.63(6)
C13 S1 O8 107.42(6)
C13 S1 N1 107.44(5)
O6 P2 O4 115.06(7)
O5 P2 O4 113.58(6)
C1 P2 O4 112.16(6)
O5 P2 O6 106.61(6)
C1 P2 O6 101.96(6)
C1 P2 O5 106.49(6)
C7 O2 C3 117.3(1)
P2 O5 C9 123.43(8)
P2 O6 C11 123.0(1)
S1 N1 C2 121.45(8)
C6 C1 C4 112.3(1)
C2 C1 C4 106.90(9)
P2 C1 C4 105.06(8)
C2 C1 C6 114.11(9)
P2 C1 C6 107.20(8)
P2 C1 C2 110.89(8)
C3 C2 N1 110.40(9)
C1 C2 N1 111.55(9)
C1 C2 C3 110.73(9)
O2 C3 O3 124.5(1)
C2 C3 O3 125.5(1)
C2 C3 O2 109.8(1)
C5 C4 O1 121.9(1)
C1 C4 O1 119.5(1)
C1 C4 C5 118.6(1)
C8 C7 O2 109.5(2)
C10 C9 O5 109.6(1)
C12 C11 O6 109.5(1)
C14 C13 C18 121.0(1)
S1 C13 C18 119.54(9)
S1 C13 C14 119.50(9)
C13 C14 C15 119.2(1)
C16 C15 C14 121.0(1)
C15 C16 C17 118.4(1)
C19 C16 C17 120.7(1)
C19 C16 C15 120.8(1)
C16 C17 C18 121.3(1)
C13 C18 C17 119.0(1)
C2 N1 H1n 117.5
S1 N1 H1n 117.1
N1 C2 H2 108.0
C3 C2 H2 108.0
C1 C2 H2 108.0
H5a C5 H5b 107.1
H5c C5 H5b 109.1
C4 C5 H5b 107.1
H5c C5 H5a 107.2
C4 C5 H5a 118.7
C4 C5 H5c 107.3
H6b C6 H6c 109.5
H6a C6 H6c 110.0
C1 C6 H6c 110.1
H6a C6 H6b 109.9
C1 C6 H6b 110.0
C1 C6 H6a 107.2
H7b C7 H7a 109.5
O2 C7 H7a 109.3
C8 C7 H7a 109.5
O2 C7 H7b 109.3
C8 C7 H7b 109.7
H8b C8 H8c 109.2
H8a C8 H8c 109.4
C7 C8 H8c 109.8
H8a C8 H8b 109.1
C7 C8 H8b 109.5
C7 C8 H8a 109.8
H9b C9 H9a 109.5
O5 C9 H9a 109.3
C10 C9 H9a 109.5
O5 C9 H9b 109.4
C10 C9 H9b 109.5
H10c C10 H10a 109.3
H10b C10 H10a 109.4
C9 C10 H10a 109.7
H10b C10 H10c 109.3
C9 C10 H10c 109.6
C9 C10 H10b 109.5
H11b C11 H11a 109.4
O6 C11 H11a 109.4
C12 C11 H11a 109.5
O6 C11 H11b 109.5
C12 C11 H11b 109.6
H12c C12 H12a 109.2
H12b C12 H12a 109.3
C11 C12 H12a 109.5
H12b C12 H12c 109.8
C11 C12 H12c 109.5
C11 C12 H12b 109.6
C15 C14 H14 120.5
C13 C14 H14 120.3
C14 C15 H15 119.5
C16 C15 H15 119.6
C18 C17 H17 119.3
C16 C17 H17 119.4
C17 C18 H18 120.5
C13 C18 H18 120.5
H19f C19 H19b 56.4
H19d C19 H19b 56.3
H19a C19 H19b 109.7
H19c C19 H19b 109.4
H19e C19 H19b 141.2
C16 C19 H19b 109.4
H19d C19 H19f 109.7
H19e C19 H19f 109.7
C16 C19 H19f 109.2
H19e C19 H19d 109.4
C16 C19 H19d 109.4
H19c C19 H19a 109.3
C16 C19 H19a 109.4
C16 C19 H19c 109.6
C16 C19 H19e 109.4

loop_
_geom_bond_atom_site_label_1
_geom_bond_atom_site_label_2
_geom_bond_distance
S1 O7 1.436(1)
S1 O8 1.441(1)
S1 N1 1.618(1)
S1 C13 1.767(1)
P2 O4 1.474(1)
P2 O6 1.562(1)
P2 O5 1.568(1)
P2 C1 1.836(1)
O1 C4 1.215(2)
O2 C3 1.336(2)
O2 C7 1.451(2)
O3 C3 1.194(2)
O5 C9 1.458(2)
O6 C11 1.467(2)
N1 C2 1.458(2)
C1 C4 1.546(2)
C1 C6 1.544(2)
C1 C2 1.558(2)
C2 C3 1.536(2)
C4 C5 1.504(2)
C7 C8 1.488(3)
C9 C10 1.504(2)
C11 C12 1.468(3)
C13 C18 1.389(2)
C13 C14 1.395(2)
C14 C15 1.389(2)
C15 C16 1.402(2)
C16 C17 1.396(2)
C16 C19 1.510(2)
C17 C18 1.392(2)
N1 H1n 0.81
C2 H2 0.95
C5 H5b 0.95
C5 H5a 0.95
C5 H5c 0.95
C6 H6c 0.95
C6 H6b 0.95
C6 H6a 0.95
C7 H7a 0.95
C7 H7b 0.95
C8 H8c 0.95
C8 H8b 0.95
C8 H8a 0.95
C9 H9a 0.95
C9 H9b 0.95
C10 H10a 0.95
C10 H10c 0.95
C10 H10b 0.95
C11 H11a 0.95
C11 H11b 0.95
C12 H12a 0.95
C12 H12c 0.95
C12 H12b 0.95
C14 H14 0.95
C15 H15 0.95
C17 H17 0.95
C18 H18 0.95
C19 H19b 0.95
C19 H19f 0.95
C19 H19d 0.95
C19 H19a 0.95
C19 H19c 0.95
C19 H19e 0.95
